data_7004758
loop_
_publ_author_name
'Reyes-Mart\'inez, Reyna'
'Garc\'ia, Patricia Garc\'ia y'
'L\'opez-Cardoso, Marcela'
'H\"opfl, Herbert'
'Tlahuext, Hugo'

_publ_section_title
;
 Self-assembly of diphenyltin(iv) and tris-dithiocarbamate ligands to
 racemic trinuclear cavitands and capsules
;
_journal_issue 46
_journal_name_full 'Dalton Transactions'
_journal_page_first 6624
_journal_page_last 6627
_journal_paper_doi 10.1039/b811768n
_journal_year 2008
_chemical_formula_moiety 'C96 H96 N8 S12 Sn3,2(C H Cl3),3(C6 H6)'
_chemical_formula_sum 'C116 H116 Cl6 N8 S12 Sn3'
_chemical_formula_weight 2575.66
_chemical_name_systematic
;
?
;
_space_group_IT_number 147
_symmetry_cell_setting trigonal
_symmetry_space_group_name_Hall '-P 3'
_symmetry_space_group_name_H-M 'P -3'
_atom_sites_solution_hydrogens geom
_atom_sites_solution_primary direct
_atom_sites_solution_secondary difmap
_audit_creation_method SHELXL-97
_cell_angle_alpha 90.00
_cell_angle_beta 90.00
_cell_angle_gamma 120.00
_cell_formula_units_Z 2
_cell_length_a 22.2740(12)
_cell_length_b 22.2740(12)
_cell_length_c 13.8830(11)
_cell_measurement_reflns_used 5900
_cell_measurement_temperature 100(2)
_cell_measurement_theta_max 26.42
_cell_measurement_theta_min 2.34
_cell_volume 5965.0(7)
_computing_cell_refinement 'Bruker SAINT'
_computing_data_collection 'Bruker SMART'
_computing_data_reduction 'Bruker SAINT'
_computing_molecular_graphics 'Bruker SHELXTL'
_computing_publication_material 'Bruker SHELXTL'
_computing_structure_refinement 'SHELXL-97 (Sheldrick, 1997)'
_computing_structure_solution 'SHELXS-97 (Sheldrick, 1990)'
_diffrn_ambient_temperature 100(2)
_diffrn_measured_fraction_theta_full 1.000
_diffrn_measured_fraction_theta_max 1.000
_diffrn_measurement_device_type 'CCD area detector'
_diffrn_measurement_method 'phi and omega scans'
_diffrn_radiation_monochromator graphite
_diffrn_radiation_source 'fine-focus sealed tube'
_diffrn_radiation_type MoK\a
_diffrn_radiation_wavelength 0.71073
_diffrn_reflns_av_R_equivalents 0.0698
_diffrn_reflns_av_sigmaI/netI 0.0483
_diffrn_reflns_limit_h_max 26
_diffrn_reflns_limit_h_min -24
_diffrn_reflns_limit_k_max 26
_diffrn_reflns_limit_k_min -26
_diffrn_reflns_limit_l_max 16
_diffrn_reflns_limit_l_min -16
_diffrn_reflns_number 43833
_diffrn_reflns_theta_full 25.00
_diffrn_reflns_theta_max 25.00
_diffrn_reflns_theta_min 1.06
_exptl_absorpt_coefficient_mu 1.017
_exptl_absorpt_correction_T_max 0.8147
_exptl_absorpt_correction_T_min 0.7637
_exptl_absorpt_correction_type multi-scan
_exptl_absorpt_process_details SADABS
_exptl_crystal_colour colorless
_exptl_crystal_density_diffrn 1.434
_exptl_crystal_density_method 'not measured'
_exptl_crystal_description 'rectangular prism'
_exptl_crystal_F_000 2624
_exptl_crystal_size_max 0.28
_exptl_crystal_size_mid 0.23
_exptl_crystal_size_min 0.21
_refine_diff_density_max 1.260
_refine_diff_density_min -1.350
_refine_diff_density_rms 0.112
_refine_ls_extinction_method none
_refine_ls_goodness_of_fit_ref 1.063
_refine_ls_hydrogen_treatment constr
_refine_ls_matrix_type full
_refine_ls_number_parameters 470
_refine_ls_number_reflns 7027
_refine_ls_number_restraints 5
_refine_ls_restrained_S_all 1.063
_refine_ls_R_factor_all 0.0682
_refine_ls_R_factor_gt 0.0531
_refine_ls_shift/su_max 0.001
_refine_ls_shift/su_mean 0.000
_refine_ls_structure_factor_coef Fsqd
_refine_ls_weighting_details 'calc w=1/[\s^2^(Fo^2^)+(0.0613P)^2^+15.1145P] where P=(Fo^2^+2Fc^2^)/3'
_refine_ls_weighting_scheme calc
_refine_ls_wR_factor_gt 0.1241
_refine_ls_wR_factor_ref 0.1316
_reflns_number_gt 5787
_reflns_number_total 7027
_reflns_threshold_expression >2sigma(I)
_cod_data_source_file b811768n.txt
_cod_data_source_block comp5m
_cod_depositor_comments
;
The following automatic conversions were performed:
'_symmetry_cell_setting' value 'Trigonal' changed to 'trigonal' according
to '/home/saulius/struct/CIF-dictionaries/cif_core.dic' dictionary named
'cif_core.dic' version 2.4.1 from 2010-06-29.

Automatic conversion script
Id: cif_fix_enum 1527 2010-12-29 10:47:43Z saulius 
;
_cod_original_sg_symbol_H-M P-3
_cod_database_code 7004758

loop_
_symmetry_equiv_pos_as_xyz
'x, y, z'
'-y, x-y, z'
'-x+y, -x, z'
'-x, -y, -z'
'y, -x+y, -z'
'x-y, x, -z'

loop_
_atom_site_label
_atom_site_type_symbol
_atom_site_fract_x
_atom_site_fract_y
_atom_site_fract_z
_atom_site_U_iso_or_equiv
_atom_site_adp_type
_atom_site_occupancy
_atom_site_symmetry_multiplicity
_atom_site_calc_flag
_atom_site_refinement_flags
_atom_site_disorder_assembly
_atom_site_disorder_group
Sn1 Sn 0.793203(17) 0.140399(17) 0.26765(2) 0.02174(12) Uani 1 1 d . . .
S1 S 0.68201(6) 0.07725(6) 0.36870(9) 0.0254(3) Uani 1 1 d . . .
S2 S 0.77147(6) 0.22918(6) 0.37310(9) 0.0232(3) Uani 1 1 d . . .
S3 S 0.72987(6) 0.18033(6) 0.13684(9) 0.0268(3) Uani 1 1 d . . .
S4 S 0.88055(6) 0.24639(7) 0.16845(9) 0.0259(3) Uani 1 1 d . . .
N1 N 0.65940(19) 0.16112(19) 0.4815(3) 0.0195(8) Uani 1 1 d . . .
N2 N 0.6667 0.3333 0.4815(5) 0.0205(15) Uani 1 3 d S . .
N3 N 0.8194(2) 0.3099(2) 0.0845(3) 0.0274(9) Uani 1 1 d . . .
N4 N 0.6667 0.3333 0.1065(6) 0.0353(18) Uani 1 3 d S . .
C1 C 0.7000(2) 0.1572(2) 0.4144(3) 0.0216(10) Uani 1 1 d . . .
C2 C 0.6721(2) 0.2286(2) 0.5167(3) 0.0217(10) Uani 1 1 d . . .
H2A H 0.7226 0.2598 0.5251 0.018(12) Uiso 1 1 calc R . .
H2B H 0.6498 0.2223 0.5805 0.020(12) Uiso 1 1 calc R . .
C3 C 0.6442(2) 0.2624(2) 0.4483(3) 0.0209(10) Uani 1 1 d . . .
H3A H 0.6618 0.2638 0.3824 0.016(12) Uiso 1 1 calc R . .
H3B H 0.5929 0.2350 0.4466 0.021(12) Uiso 1 1 calc R . .
C4 C 0.8108(2) 0.2518(3) 0.1242(3) 0.0243(11) Uani 1 1 d . . .
C5 C 0.7603(3) 0.3161(3) 0.0529(3) 0.0275(11) Uani 1 1 d . . .
H5A H 0.7225 0.2701 0.0320 0.036(15) Uiso 1 1 calc R . .
H5B H 0.7741 0.3479 -0.0029 0.021(12) Uiso 1 1 calc R . .
C6 C 0.7342(3) 0.3433(3) 0.1330(4) 0.0336(12) Uani 1 1 d . . .
H6A H 0.7304 0.3183 0.1936 0.037(15) Uiso 1 1 calc R . .
H6B H 0.7672 0.3932 0.1435 0.021(12) Uiso 1 1 calc R . .
C7 C 0.5991(2) 0.1000(2) 0.5239(3) 0.0226(10) Uani 1 1 d . . .
H7A H 0.6018 0.1044 0.5949 0.025(13) Uiso 1 1 calc R . .
H7B H 0.6012 0.0580 0.5066 0.016(11) Uiso 1 1 calc R . .
C8 C 0.5305(2) 0.0911(2) 0.4906(3) 0.0214(10) Uani 1 1 d . . .
C9 C 0.5113(2) 0.0772(2) 0.3944(3) 0.0242(11) Uani 1 1 d . . .
H9 H 0.5428 0.0765 0.3490 0.019(12) Uiso 1 1 calc R . .
C10 C 0.4471(3) 0.0644(3) 0.3641(4) 0.0328(12) Uani 1 1 d . . .
H10 H 0.4345 0.0544 0.2982 0.032(15) Uiso 1 1 calc R . .
C11 C 0.4009(3) 0.0661(3) 0.4289(4) 0.0341(13) Uani 1 1 d . . .
H11 H 0.3564 0.0566 0.4081 0.034(15) Uiso 1 1 calc R . .
C12 C 0.4200(3) 0.0816(3) 0.5231(4) 0.0326(13) Uani 1 1 d . . .
H12 H 0.3886 0.0834 0.5677 0.040(16) Uiso 1 1 calc R . .
C13 C 0.4845(3) 0.0946(2) 0.5546(4) 0.0285(12) Uani 1 1 d . . .
H13 H 0.4972 0.1059 0.6202 0.035(15) Uiso 1 1 calc R . .
C14 C 0.8871(3) 0.3761(3) 0.0842(4) 0.0324(12) Uani 1 1 d . . .
H14A H 0.9219 0.3691 0.1192 0.041(16) Uiso 1 1 calc R . .
H14B H 0.8819 0.4120 0.1190 0.045(17) Uiso 1 1 calc R . .
C15 C 0.9130(2) 0.4013(2) -0.0153(4) 0.0257(11) Uani 1 1 d . . .
C16 C 0.9392(3) 0.3685(3) -0.0715(5) 0.0491(17) Uani 1 1 d . . .
H16 H 0.9399 0.3291 -0.0471 0.053(19) Uiso 1 1 calc R . .
C17 C 0.9636(4) 0.3920(4) -0.1608(6) 0.077(3) Uani 1 1 d . . .
H17 H 0.9815 0.3688 -0.1984 0.10(3) Uiso 1 1 calc R . .
C18 C 0.9632(4) 0.4479(5) -0.1978(5) 0.074(3) Uani 1 1 d . . .
H18 H 0.9816 0.4642 -0.2602 0.07(2) Uiso 1 1 calc R . .
C19 C 0.9364(3) 0.4809(4) -0.1456(5) 0.054(2) Uani 1 1 d . . .
H19 H 0.9348 0.5192 -0.1726 0.048(17) Uiso 1 1 calc R . .
C20 C 0.9116(3) 0.4586(3) -0.0528(4) 0.0348(13) Uani 1 1 d . . .
H20 H 0.8939 0.4821 -0.0156 0.047(17) Uiso 1 1 calc R . .
C21 C 0.7742(3) 0.0527(2) 0.1803(4) 0.0260(11) Uani 1 1 d . . .
C22 C 0.7791(3) 0.0549(3) 0.0809(4) 0.0312(12) Uani 1 1 d . . .
H22 H 0.7899 0.0965 0.0479 0.031(14) Uiso 1 1 calc R . .
C23 C 0.7684(3) -0.0023(3) 0.0290(4) 0.0441(15) Uani 1 1 d . . .
H23 H 0.7726 0.0002 -0.0392 0.06(2) Uiso 1 1 calc R . .
C24 C 0.7518(4) -0.0626(3) 0.0756(5) 0.0527(17) Uani 1 1 d . . .
H24 H 0.7453 -0.1018 0.0397 0.06(2) Uiso 1 1 calc R . .
C25 C 0.7444(4) -0.0670(3) 0.1743(5) 0.0557(18) Uani 1 1 d . . .
H25 H 0.7315 -0.1093 0.2068 0.044(17) Uiso 1 1 calc R . .
C26 C 0.7563(4) -0.0082(3) 0.2258(4) 0.0470(16) Uani 1 1 d . . .
H26 H 0.7518 -0.0107 0.2939 0.06(2) Uiso 1 1 calc R . .
C27 C 0.8704(2) 0.1474(2) 0.3681(3) 0.0255(11) Uani 1 1 d . . .
C28 C 0.9277(3) 0.1466(4) 0.3319(4) 0.0545(19) Uani 1 1 d . . .
H28 H 0.9323 0.1428 0.2646 0.057(19) Uiso 1 1 calc R . .
C29 C 0.9785(4) 0.1515(5) 0.3947(6) 0.086(3) Uani 1 1 d . . .
H29 H 1.0181 0.1512 0.3699 0.14(4) Uiso 1 1 calc R . .
C30 C 0.9718(3) 0.1569(4) 0.4938(5) 0.0546(18) Uani 1 1 d . . .
H30 H 1.0074 0.1616 0.5363 0.07(2) Uiso 1 1 calc R . .
C31 C 0.9148(3) 0.1555(3) 0.5288(4) 0.0388(14) Uani 1 1 d . . .
H31 H 0.9091 0.1573 0.5963 0.027(14) Uiso 1 1 calc R . .
C32 C 0.8647(3) 0.1513(3) 0.4663(4) 0.0355(13) Uani 1 1 d . . .
H32 H 0.8251 0.1512 0.4918 0.025(13) Uiso 1 1 calc R . .
C33 C 0.7761(3) 0.1838(3) 0.6763(4) 0.0406(14) Uani 1 1 d . . .
H33 H 0.7904 0.2072 0.6163 0.049 Uiso 1 1 calc R . .
C34 C 0.7435(3) 0.1124(3) 0.6793(4) 0.0461(15) Uani 1 1 d . . .
H34 H 0.7349 0.0870 0.6210 0.055 Uiso 1 1 calc R . .
C35 C 0.7238(4) 0.0784(4) 0.7637(5) 0.061(2) Uani 1 1 d . . .
H35 H 0.7032 0.0293 0.7655 0.074 Uiso 1 1 calc R . .
C36 C 0.7340(4) 0.1162(6) 0.8499(6) 0.081(3) Uani 1 1 d . . .
H36 H 0.7179 0.0925 0.9095 0.097 Uiso 1 1 calc R . .
C37 C 0.7668(5) 0.1865(5) 0.8471(6) 0.081(3) Uani 1 1 d . . .
H37 H 0.7756 0.2124 0.9049 0.097 Uiso 1 1 calc R . .
C38 C 0.7877(4) 0.2205(4) 0.7576(6) 0.068(2) Uani 1 1 d . . .
H38 H 0.8102 0.2696 0.7549 0.082 Uiso 1 1 calc R . .
C51 C 0.6667 0.3333 0.7435(8) 0.051(3) Uani 1 3 d S . .
H51 H 0.6667 0.3333 0.6715 0.062 Uiso 1 3 calc SR . .
Cl1 Cl 0.75295(9) 0.37798(10) 0.78353(12) 0.0585(5) Uani 1 1 d . . .
C52 C 1.0000 0.0000 0.0870(14) 0.252(5) Uani 0.50 3 d SPD . .
H52 H 1.0000 0.0000 0.0150 0.303 Uiso 0.50 3 calc SPRD A 1
Cl2A Cl 0.9418(9) 0.0244(11) 0.1313(14) 0.252(5) Uani 0.25 1 d PD B 1
Cl2B Cl 0.9207(4) -0.0660(8) 0.1312(14) 0.252(5) Uani 0.25 1 d PD B 2
C53 C 1.0000 0.0000 0.225(2) 0.252(5) Uani 0.50 3 d SPD . 3
H53 H 1.0000 0.0000 0.2970 0.303 Uiso 0.50 3 calc SPR . 3
Cl3 Cl 0.9224(5) -0.0124(6) 0.1751(13) 0.252(5) Uani 0.50 1 d PD C 3

loop_
_atom_site_aniso_label
_atom_site_aniso_U_11
_atom_site_aniso_U_22
_atom_site_aniso_U_33
_atom_site_aniso_U_23
_atom_site_aniso_U_13
_atom_site_aniso_U_12
Sn1 0.0227(2) 0.0220(2) 0.01931(19) -0.00069(13) 0.00284(13) 0.01035(15)
S1 0.0257(6) 0.0192(6) 0.0263(7) -0.0029(5) 0.0059(5) 0.0076(5)
S2 0.0201(6) 0.0189(6) 0.0259(6) -0.0007(5) 0.0050(5) 0.0063(5)
S3 0.0216(6) 0.0272(7) 0.0265(7) 0.0018(5) 0.0004(5) 0.0085(5)
S4 0.0222(6) 0.0315(7) 0.0227(6) 0.0022(5) 0.0024(5) 0.0124(6)
N1 0.019(2) 0.020(2) 0.018(2) 0.0019(16) 0.0022(16) 0.0089(17)
N2 0.018(2) 0.018(2) 0.025(4) 0.000 0.000 0.0091(11)
N3 0.023(2) 0.029(2) 0.024(2) 0.0042(18) 0.0001(17) 0.0077(19)
N4 0.033(3) 0.033(3) 0.040(5) 0.000 0.000 0.0164(14)
C1 0.025(3) 0.022(2) 0.019(2) 0.0008(19) -0.0010(19) 0.012(2)
C2 0.025(3) 0.024(3) 0.017(2) -0.0016(19) 0.0036(19) 0.012(2)
C3 0.022(3) 0.022(3) 0.018(2) -0.0014(19) -0.0002(19) 0.011(2)
C4 0.026(3) 0.031(3) 0.015(2) 0.000(2) 0.0028(19) 0.013(2)
C5 0.026(3) 0.034(3) 0.019(3) 0.007(2) 0.001(2) 0.012(2)
C6 0.036(3) 0.030(3) 0.035(3) -0.004(2) -0.005(2) 0.016(3)
C7 0.023(3) 0.021(2) 0.020(2) 0.0070(19) 0.006(2) 0.008(2)
C8 0.024(3) 0.013(2) 0.023(3) 0.0059(19) 0.007(2) 0.006(2)
C9 0.025(3) 0.020(2) 0.027(3) 0.003(2) 0.005(2) 0.010(2)
C10 0.034(3) 0.023(3) 0.040(3) -0.001(2) -0.008(2) 0.013(2)
C11 0.026(3) 0.022(3) 0.051(4) 0.004(2) 0.000(3) 0.010(2)
C12 0.025(3) 0.020(3) 0.055(4) 0.010(2) 0.016(3) 0.013(2)
C13 0.031(3) 0.022(3) 0.028(3) 0.007(2) 0.010(2) 0.010(2)
C14 0.030(3) 0.028(3) 0.030(3) 0.003(2) -0.005(2) 0.007(2)
C15 0.019(3) 0.023(3) 0.028(3) 0.000(2) 0.000(2) 0.006(2)
C16 0.043(4) 0.032(3) 0.069(5) 0.001(3) 0.021(3) 0.016(3)
C17 0.064(5) 0.060(5) 0.070(5) -0.015(4) 0.043(4) 0.003(4)
C18 0.054(5) 0.077(6) 0.028(4) -0.006(4) 0.015(3) -0.014(4)
C19 0.033(3) 0.054(4) 0.051(4) 0.036(3) -0.010(3) 0.003(3)
C20 0.025(3) 0.034(3) 0.045(3) 0.012(3) 0.004(2) 0.014(3)
C21 0.027(3) 0.024(3) 0.025(3) -0.004(2) -0.001(2) 0.011(2)
C22 0.028(3) 0.033(3) 0.029(3) -0.003(2) 0.005(2) 0.013(2)
C23 0.044(4) 0.048(4) 0.031(3) -0.012(3) 0.000(3) 0.016(3)
C24 0.066(5) 0.040(4) 0.047(4) -0.018(3) -0.003(3) 0.023(3)
C25 0.087(5) 0.031(3) 0.049(4) 0.001(3) 0.001(4) 0.028(4)
C26 0.074(5) 0.036(3) 0.034(3) -0.003(3) -0.003(3) 0.030(3)
C27 0.022(3) 0.025(3) 0.025(3) 0.000(2) -0.001(2) 0.009(2)
C28 0.035(3) 0.101(6) 0.026(3) 0.005(3) 0.002(3) 0.032(4)
C29 0.034(4) 0.169(9) 0.056(5) 0.024(5) 0.008(3) 0.052(5)
C30 0.030(3) 0.070(5) 0.045(4) 0.011(3) -0.012(3) 0.011(3)
C31 0.052(4) 0.028(3) 0.025(3) -0.001(2) -0.010(3) 0.012(3)
C32 0.049(4) 0.032(3) 0.031(3) -0.001(2) 0.002(3) 0.025(3)
C33 0.042(3) 0.059(4) 0.029(3) 0.011(3) 0.001(3) 0.031(3)
C34 0.045(4) 0.049(4) 0.033(3) -0.005(3) -0.005(3) 0.015(3)
C35 0.051(4) 0.041(4) 0.068(5) 0.014(3) -0.016(4) 0.004(3)
C36 0.051(5) 0.141(9) 0.041(4) 0.035(5) 0.011(4) 0.041(5)
C37 0.073(6) 0.107(8) 0.066(6) -0.032(5) 0.004(5) 0.048(6)
C38 0.086(6) 0.051(4) 0.076(6) -0.018(4) -0.002(4) 0.040(4)
C51 0.055(4) 0.055(4) 0.045(7) 0.000 0.000 0.027(2)
Cl1 0.0543(10) 0.0717(12) 0.0438(10) 0.0038(8) -0.0056(8) 0.0273(9)
C52 0.153(5) 0.153(5) 0.451(17) 0.000 0.000 0.077(2)
Cl2A 0.153(5) 0.153(5) 0.451(17) 0.000 0.000 0.077(2)
Cl2B 0.153(5) 0.153(5) 0.451(17) 0.000 0.000 0.077(2)
C53 0.153(5) 0.153(5) 0.451(17) 0.000 0.000 0.077(2)
Cl3 0.153(5) 0.153(5) 0.451(17) 0.000 0.000 0.077(2)

loop_
_atom_type_symbol
_atom_type_description
_atom_type_scat_dispersion_real
_atom_type_scat_dispersion_imag
_atom_type_scat_source
C C 0.0033 0.0016 'International Tables Vol C Tables 4.2.6.8 and 6.1.1.4'
H H 0.0000 0.0000 'International Tables Vol C Tables 4.2.6.8 and 6.1.1.4'
N N 0.0061 0.0033 'International Tables Vol C Tables 4.2.6.8 and 6.1.1.4'
S S 0.1246 0.1234 'International Tables Vol C Tables 4.2.6.8 and 6.1.1.4'
Cl Cl 0.1484 0.1585 'International Tables Vol C Tables 4.2.6.8 and 6.1.1.4'
Sn Sn -0.6537 1.4246 'International Tables Vol C Tables 4.2.6.8 and 6.1.1.4'

loop_
_geom_angle_atom_site_label_1
_geom_angle_atom_site_label_2
_geom_angle_atom_site_label_3
_geom_angle
_geom_angle_site_symmetry_1
_geom_angle_site_symmetry_3
_geom_angle_publ_flag
C21 Sn1 C27 102.54(19) . . ?
C21 Sn1 S1 96.46(13) . . ?
C27 Sn1 S1 101.67(13) . . ?
C21 Sn1 S4 104.21(14) . . ?
C27 Sn1 S4 93.98(13) . . ?
S1 Sn1 S4 150.67(4) . . ?
C21 Sn1 S2 161.20(13) . . ?
C27 Sn1 S2 91.44(13) . . ?
S1 Sn1 S2 68.09(4) . . ?
S4 Sn1 S2 87.04(4) . . ?
C21 Sn1 S3 91.27(14) . . ?
C27 Sn1 S3 159.48(13) . . ?
S1 Sn1 S3 91.61(4) . . ?
S4 Sn1 S3 67.67(4) . . ?
S2 Sn1 S3 78.98(4) . . ?
C1 S1 Sn1 88.43(16) . . ?
C1 S2 Sn1 85.28(16) . . ?
C4 S3 Sn1 83.98(17) . . ?
C4 S4 Sn1 87.76(16) . . ?
C1 N1 C2 120.7(4) . . ?
C1 N1 C7 123.7(4) . . ?
C2 N1 C7 115.6(4) . . ?
C3 N2 C3 110.6(3) . 2_655 ?
C3 N2 C3 110.6(3) . 3_665 ?
C3 N2 C3 110.6(3) 2_655 3_665 ?
C4 N3 C5 121.3(4) . . ?
C4 N3 C14 123.0(4) . . ?
C5 N3 C14 115.0(4) . . ?
C6 N4 C6 113.8(3) . 3_665 ?
C6 N4 C6 113.8(3) . 2_655 ?
C6 N4 C6 113.8(3) 3_665 2_655 ?
N1 C1 S2 121.4(4) . . ?
N1 C1 S1 120.4(3) . . ?
S2 C1 S1 118.2(3) . . ?
N1 C2 C3 112.4(4) . . ?
N2 C3 C2 109.3(4) . . ?
N3 C4 S3 121.2(4) . . ?
N3 C4 S4 121.2(4) . . ?
S3 C4 S4 117.5(3) . . ?
N3 C5 C6 111.3(4) . . ?
N4 C6 C5 109.2(5) . . ?
N1 C7 C8 113.2(4) . . ?
C13 C8 C9 118.3(5) . . ?
C13 C8 C7 121.6(4) . . ?
C9 C8 C7 120.1(4) . . ?
C10 C9 C8 120.8(5) . . ?
C9 C10 C11 120.4(5) . . ?
C12 C11 C10 119.3(5) . . ?
C11 C12 C13 120.9(5) . . ?
C8 C13 C12 120.3(5) . . ?
N3 C14 C15 112.5(4) . . ?
C16 C15 C20 118.8(5) . . ?
C16 C15 C14 120.6(5) . . ?
C20 C15 C14 120.5(5) . . ?
C17 C16 C15 120.6(7) . . ?
C18 C17 C16 121.2(7) . . ?
C17 C18 C19 120.1(6) . . ?
C18 C19 C20 120.1(6) . . ?
C19 C20 C15 119.1(6) . . ?
C26 C21 C22 118.5(5) . . ?
C26 C21 Sn1 118.0(4) . . ?
C22 C21 Sn1 123.6(4) . . ?
C23 C22 C21 121.0(5) . . ?
C24 C23 C22 120.0(6) . . ?
C23 C24 C25 120.3(6) . . ?
C24 C25 C26 118.9(6) . . ?
C21 C26 C25 121.4(6) . . ?
C32 C27 C28 118.5(5) . . ?
C32 C27 Sn1 123.3(4) . . ?
C28 C27 Sn1 118.2(4) . . ?
C27 C28 C29 119.6(6) . . ?
C28 C29 C30 120.5(7) . . ?
C31 C30 C29 119.6(6) . . ?
C30 C31 C32 119.8(5) . . ?
C27 C32 C31 122.0(5) . . ?
C38 C33 C34 120.5(6) . . ?
C35 C34 C33 120.7(6) . . ?
C34 C35 C36 119.4(7) . . ?
C37 C36 C35 119.8(7) . . ?
C36 C37 C38 119.2(7) . . ?
C33 C38 C37 120.3(7) . . ?
Cl1 C51 Cl1 110.5(4) . 3_665 ?
Cl1 C51 Cl1 110.5(4) . 2_655 ?
Cl1 C51 Cl1 110.5(4) 3_665 2_655 ?
Cl2A C52 Cl2A 108.37(12) 3_765 2_645 ?
Cl2A C52 Cl2A 108.37(12) 3_765 . ?
Cl2A C52 Cl2A 108.37(12) 2_645 . ?
Cl2B C52 Cl2B 108.41(12) 2_645 3_765 ?
Cl2B C52 Cl2B 108.41(12) 2_645 . ?
Cl2B C52 Cl2B 108.41(12) 3_765 . ?
Cl3 C53 Cl3 105.4(9) . 3_765 ?
Cl3 C53 Cl3 105.4(9) . 2_645 ?
Cl3 C53 Cl3 105.4(9) 3_765 2_645 ?

loop_
_geom_bond_atom_site_label_1
_geom_bond_atom_site_label_2
_geom_bond_distance
_geom_bond_site_symmetry_2
_geom_bond_publ_flag
Sn1 C21 2.155(5) . ?
Sn1 C27 2.158(5) . ?
Sn1 S1 2.5685(12) . ?
Sn1 S4 2.5812(13) . ?
Sn1 S2 2.6917(12) . ?
Sn1 S3 2.7081(13) . ?
S1 C1 1.738(5) . ?
S2 C1 1.697(5) . ?
S3 C4 1.717(5) . ?
S4 C4 1.730(5) . ?
N1 C1 1.332(6) . ?
N1 C2 1.467(6) . ?
N1 C7 1.474(6) . ?
N2 C3 1.472(5) . ?
N2 C3 1.472(5) 2_655 ?
N2 C3 1.472(5) 3_665 ?
N3 C4 1.331(6) . ?
N3 C5 1.457(6) . ?
N3 C14 1.492(6) . ?
N4 C6 1.454(6) . ?
N4 C6 1.454(6) 3_665 ?
N4 C6 1.454(6) 2_655 ?
C2 C3 1.525(6) . ?
C5 C6 1.514(7) . ?
C7 C8 1.512(7) . ?
C8 C13 1.386(7) . ?
C8 C9 1.390(7) . ?
C9 C10 1.377(7) . ?
C10 C11 1.380(8) . ?
C11 C12 1.365(8) . ?
C12 C13 1.387(7) . ?
C14 C15 1.495(7) . ?
C15 C16 1.380(8) . ?
C15 C20 1.394(7) . ?
C16 C17 1.351(10) . ?
C17 C18 1.349(12) . ?
C18 C19 1.364(11) . ?
C19 C20 1.392(8) . ?
C21 C26 1.362(8) . ?
C21 C22 1.383(7) . ?
C22 C23 1.377(8) . ?
C23 C24 1.364(9) . ?
C24 C25 1.379(9) . ?
C25 C26 1.395(8) . ?
C27 C32 1.377(7) . ?
C27 C28 1.378(8) . ?
C28 C29 1.389(9) . ?
C29 C30 1.395(10) . ?
C30 C31 1.345(9) . ?
C31 C32 1.380(8) . ?
C33 C38 1.339(9) . ?
C33 C34 1.381(9) . ?
C34 C35 1.345(9) . ?
C35 C36 1.415(12) . ?
C36 C37 1.357(12) . ?
C37 C38 1.407(12) . ?
C51 Cl1 1.755(4) . ?
C51 Cl1 1.755(4) 3_665 ?
C51 Cl1 1.755(4) 2_655 ?
C52 Cl2A 1.7498(10) 3_765 ?
C52 Cl2A 1.7498(10) 2_645 ?
C52 Cl2A 1.7498(10) . ?
C52 Cl2B 1.7500(10) 2_645 ?
C52 Cl2B 1.7500(10) 3_765 ?
C52 Cl2B 1.7500(10) . ?
C53 Cl3 1.7502(10) . ?
C53 Cl3 1.7502(10) 3_765 ?
C53 Cl3 1.7502(10) 2_645 ?

loop_
_geom_torsion_atom_site_label_1
_geom_torsion_atom_site_label_2
_geom_torsion_atom_site_label_3
_geom_torsion_atom_site_label_4
_geom_torsion
_geom_torsion_site_symmetry_1
_geom_torsion_site_symmetry_2
_geom_torsion_site_symmetry_3
_geom_torsion_site_symmetry_4
_geom_torsion_publ_flag
C21 Sn1 S1 C1 -169.9(2) . . . . ?
C27 Sn1 S1 C1 85.8(2) . . . . ?
S4 Sn1 S1 C1 -35.01(18) . . . . ?
S2 Sn1 S1 C1 -1.02(16) . . . . ?
S3 Sn1 S1 C1 -78.46(16) . . . . ?
C21 Sn1 S2 C1 37.4(5) . . . . ?
C27 Sn1 S2 C1 -101.0(2) . . . . ?
S1 Sn1 S2 C1 1.04(16) . . . . ?
S4 Sn1 S2 C1 165.13(16) . . . . ?
S3 Sn1 S2 C1 97.31(16) . . . . ?
C21 Sn1 S3 C4 -115.3(2) . . . . ?
C27 Sn1 S3 C4 17.5(4) . . . . ?
S1 Sn1 S3 C4 148.21(16) . . . . ?
S4 Sn1 S3 C4 -10.42(16) . . . . ?
S2 Sn1 S3 C4 80.90(16) . . . . ?
C21 Sn1 S4 C4 95.7(2) . . . . ?
C27 Sn1 S4 C4 -160.2(2) . . . . ?
S1 Sn1 S4 C4 -37.71(19) . . . . ?
S2 Sn1 S4 C4 -69.00(16) . . . . ?
S3 Sn1 S4 C4 10.30(16) . . . . ?
C2 N1 C1 S2 4.8(6) . . . . ?
C7 N1 C1 S2 -176.3(3) . . . . ?
C2 N1 C1 S1 -176.7(3) . . . . ?
C7 N1 C1 S1 2.1(6) . . . . ?
Sn1 S2 C1 N1 176.8(4) . . . . ?
Sn1 S2 C1 S1 -1.6(3) . . . . ?
Sn1 S1 C1 N1 -176.8(4) . . . . ?
Sn1 S1 C1 S2 1.7(3) . . . . ?
C1 N1 C2 C3 79.8(5) . . . . ?
C7 N1 C2 C3 -99.1(4) . . . . ?
C3 N2 C3 C2 82.7(6) 2_655 . . . ?
C3 N2 C3 C2 -154.3(4) 3_665 . . . ?
N1 C2 C3 N2 -172.6(4) . . . . ?
C5 N3 C4 S3 2.0(6) . . . . ?
C14 N3 C4 S3 171.3(4) . . . . ?
C5 N3 C4 S4 -175.9(4) . . . . ?
C14 N3 C4 S4 -6.6(6) . . . . ?
Sn1 S3 C4 N3 -161.6(4) . . . . ?
Sn1 S3 C4 S4 16.4(2) . . . . ?
Sn1 S4 C4 N3 160.8(4) . . . . ?
Sn1 S4 C4 S3 -17.1(3) . . . . ?
C4 N3 C5 C6 90.1(6) . . . . ?
C14 N3 C5 C6 -80.1(5) . . . . ?
C6 N4 C6 C5 87.0(8) 3_665 . . . ?
C6 N4 C6 C5 -140.3(6) 2_655 . . . ?
N3 C5 C6 N4 -166.8(4) . . . . ?
C1 N1 C7 C8 -107.9(5) . . . . ?
C2 N1 C7 C8 71.0(5) . . . . ?
N1 C7 C8 C13 -116.9(5) . . . . ?
N1 C7 C8 C9 64.8(6) . . . . ?
C13 C8 C9 C10 -2.6(7) . . . . ?
C7 C8 C9 C10 175.7(4) . . . . ?
C8 C9 C10 C11 0.8(7) . . . . ?
C9 C10 C11 C12 1.0(8) . . . . ?
C10 C11 C12 C13 -0.9(8) . . . . ?
C9 C8 C13 C12 2.7(7) . . . . ?
C7 C8 C13 C12 -175.7(4) . . . . ?
C11 C12 C13 C8 -0.9(7) . . . . ?
C4 N3 C14 C15 119.4(5) . . . . ?
C5 N3 C14 C15 -70.6(6) . . . . ?
N3 C14 C15 C16 -73.2(6) . . . . ?
N3 C14 C15 C20 107.3(5) . . . . ?
C20 C15 C16 C17 0.7(9) . . . . ?
C14 C15 C16 C17 -178.9(6) . . . . ?
C15 C16 C17 C18 -0.1(12) . . . . ?
C16 C17 C18 C19 -1.4(12) . . . . ?
C17 C18 C19 C20 2.2(10) . . . . ?
C18 C19 C20 C15 -1.5(9) . . . . ?
C16 C15 C20 C19 0.1(8) . . . . ?
C14 C15 C20 C19 179.6(5) . . . . ?
C27 Sn1 C21 C26 54.3(5) . . . . ?
S1 Sn1 C21 C26 -49.2(5) . . . . ?
S4 Sn1 C21 C26 151.8(4) . . . . ?
S2 Sn1 C21 C26 -82.9(6) . . . . ?
S3 Sn1 C21 C26 -141.0(5) . . . . ?
C27 Sn1 C21 C22 -125.9(4) . . . . ?
S1 Sn1 C21 C22 130.6(4) . . . . ?
S4 Sn1 C21 C22 -28.4(4) . . . . ?
S2 Sn1 C21 C22 97.0(5) . . . . ?
S3 Sn1 C21 C22 38.8(4) . . . . ?
C26 C21 C22 C23 -2.2(8) . . . . ?
Sn1 C21 C22 C23 178.0(4) . . . . ?
C21 C22 C23 C24 1.0(9) . . . . ?
C22 C23 C24 C25 1.1(10) . . . . ?
C23 C24 C25 C26 -1.9(11) . . . . ?
C22 C21 C26 C25 1.3(9) . . . . ?
Sn1 C21 C26 C25 -178.8(5) . . . . ?
C24 C25 C26 C21 0.7(11) . . . . ?
C21 Sn1 C27 C32 -129.0(4) . . . . ?
S1 Sn1 C27 C32 -29.6(4) . . . . ?
S4 Sn1 C27 C32 125.5(4) . . . . ?
S2 Sn1 C27 C32 38.3(4) . . . . ?
S3 Sn1 C27 C32 99.8(5) . . . . ?
C21 Sn1 C27 C28 49.7(5) . . . . ?
S1 Sn1 C27 C28 149.2(5) . . . . ?
S4 Sn1 C27 C28 -55.8(5) . . . . ?
S2 Sn1 C27 C28 -142.9(5) . . . . ?
S3 Sn1 C27 C28 -81.5(6) . . . . ?
C32 C27 C28 C29 -1.6(10) . . . . ?
Sn1 C27 C28 C29 179.6(6) . . . . ?
C27 C28 C29 C30 0.3(13) . . . . ?
C28 C29 C30 C31 1.8(13) . . . . ?
C29 C30 C31 C32 -2.5(10) . . . . ?
C28 C27 C32 C31 1.0(8) . . . . ?
Sn1 C27 C32 C31 179.7(4) . . . . ?
C30 C31 C32 C27 1.1(9) . . . . ?
C38 C33 C34 C35 -1.0(10) . . . . ?
C33 C34 C35 C36 2.8(10) . . . . ?
C34 C35 C36 C37 -3.6(12) . . . . ?
C35 C36 C37 C38 2.6(12) . . . . ?
C34 C33 C38 C37 0.0(11) . . . . ?
C36 C37 C38 C33 -0.8(12) . . . . ?
